data_4508859
loop_
_publ_author_name
'Zhou, Huajun'
'Lachgar, Abdessadek'

_publ_section_title
;
 Supramolecular Assemblies Built of [Nb6Cl12(CN)6]4-Octahedral Metal
 Clusters and [Mn(acacen)]+Complexes
;
_journal_issue 10
_journal_name_full 'Crystal Growth &amp; Design'
_journal_page_first 2384
_journal_paper_doi 10.1021/cg0603669
_journal_volume 6
_journal_year 2006
_chemical_formula_sum 'C62 H88 Cl12 Mn4 N18 Nb6 O10'
_chemical_formula_weight 2448.12
_chemical_name_systematic
; 
 ? 
;
_space_group_IT_number 14
_symmetry_cell_setting monoclinic
_symmetry_space_group_name_Hall '-P 2yn'
_symmetry_space_group_name_H-M 'P 1 21/n 1'
_atom_sites_solution_hydrogens geom
_atom_sites_solution_primary direct
_atom_sites_solution_secondary difmap
_audit_creation_method SHELXL-97
_cell_angle_alpha 90.00
_cell_angle_beta 91.402(5)
_cell_angle_gamma 90.00
_cell_formula_units_Z 2
_cell_length_a 12.870(4)
_cell_length_b 14.119(4)
_cell_length_c 24.792(7)
_cell_measurement_reflns_used 6872
_cell_measurement_temperature 293(2)
_cell_measurement_theta_max 30.41
_cell_measurement_theta_min 3.89
_cell_volume 4504(2)
_computing_cell_refinement 'Bruker SMART'
_computing_data_collection 'Bruker SMART'
_computing_data_reduction 'Bruker SAINT'
_computing_molecular_graphics 'Bruker SHELXTL'
_computing_publication_material 'Bruker SHELXTL'
_computing_structure_refinement 'Bruker SHELXTL'
_computing_structure_solution 'Bruker SHELXTL'
_diffrn_ambient_temperature 293(2)
_diffrn_measured_fraction_theta_full 0.966
_diffrn_measured_fraction_theta_max 0.966
_diffrn_radiation_monochromator graphite
_diffrn_radiation_source 'fine-focus sealed tube'
_diffrn_radiation_type MoK\a
_diffrn_radiation_wavelength 0.71073
_diffrn_reflns_av_R_equivalents 0.0585
_diffrn_reflns_av_sigmaI/netI 0.0622
_diffrn_reflns_limit_h_max 18
_diffrn_reflns_limit_h_min -18
_diffrn_reflns_limit_k_max 20
_diffrn_reflns_limit_k_min -20
_diffrn_reflns_limit_l_max 33
_diffrn_reflns_limit_l_min -34
_diffrn_reflns_number 45658
_diffrn_reflns_theta_full 30.57
_diffrn_reflns_theta_max 30.57
_diffrn_reflns_theta_min 3.82
_exptl_absorpt_coefficient_mu 1.686
_exptl_absorpt_correction_T_max 1.00
_exptl_absorpt_correction_T_min 0.67
_exptl_absorpt_correction_type multi-scan
_exptl_absorpt_process_details
;
 Data were corrected for absorption effects using the 
 multi-scan technique (SADABS).  The ratio of minimum
 to maximum apparent transmission: 0.673466.
;
_exptl_crystal_colour 'dark brown'
_exptl_crystal_density_diffrn 1.764
_exptl_crystal_density_method 'not measured'
_exptl_crystal_description columnar
_exptl_crystal_F_000 2376
_exptl_crystal_size_max 0.54
_exptl_crystal_size_mid 0.07
_exptl_crystal_size_min 0.05
_refine_diff_density_max 1.193
_refine_diff_density_min -0.686
_refine_diff_density_rms 0.153
_refine_ls_extinction_method none
_refine_ls_goodness_of_fit_ref 1.071
_refine_ls_hydrogen_treatment constr
_refine_ls_matrix_type full
_refine_ls_number_parameters 501
_refine_ls_number_reflns 13376
_refine_ls_number_restraints 0
_refine_ls_restrained_S_all 1.071
_refine_ls_R_factor_all 0.0568
_refine_ls_R_factor_gt 0.0482
_refine_ls_shift/su_max 0.001
_refine_ls_shift/su_mean 0.000
_refine_ls_structure_factor_coef Fsqd
_refine_ls_weighting_details 'calc w=1/[\s^2^(Fo^2^)+(0.0426P)^2^+8.5251P] where P=(Fo^2^+2Fc^2^)/3'
_refine_ls_weighting_scheme calc
_refine_ls_wR_factor_gt 0.1171
_refine_ls_wR_factor_ref 0.1222
_reflns_number_gt 11439
_reflns_number_total 13376
_reflns_threshold_expression >2sigma(I)
_cod_data_source_file cg0603669sup1.cif
_cod_data_source_block 3
_cod_original_sg_symbol_H-M P2(1)/n
_cod_database_code 4508859

loop_
_symmetry_equiv_pos_as_xyz
'x, y, z'
'-x+1/2, y+1/2, -z+1/2'
'-x, -y, -z'
'x-1/2, -y-1/2, z-1/2'

loop_
_atom_site_label
_atom_site_type_symbol
_atom_site_fract_x
_atom_site_fract_y
_atom_site_fract_z
_atom_site_U_iso_or_equiv
_atom_site_adp_type
_atom_site_occupancy
_atom_site_symmetry_multiplicity
_atom_site_calc_flag
_atom_site_refinement_flags
Nb1 Nb 0.09817(2) 0.101199(19) 0.035068(11) 0.01540(7) Uani 1 1 d .
Nb2 Nb 0.08591(2) -0.106738(19) 0.036841(11) 0.01461(7) Uani 1 1 d .
Nb3 Nb -0.09387(2) 0.006085(18) 0.066328(11) 0.01471(7) Uani 1 1 d .
Mn1 Mn -0.39587(4) 0.09612(3) 0.20834(2) 0.01871(10) Uani 1 1 d .
Mn2 Mn 0.30942(4) -0.42735(3) 0.107816(19) 0.01780(10) Uani 1 1 d .
Cl1 Cl 0.00313(6) 0.12712(6) 0.11899(3) 0.02191(15) Uani 1 1 d .
Cl2 Cl 0.21563(6) -0.00744(5) 0.08418(3) 0.02148(15) Uani 1 1 d .
Cl3 Cl 0.01309(6) 0.24492(6) -0.00196(3) 0.02268(16) Uani 1 1 d .
Cl4 Cl 0.22541(6) 0.11116(6) -0.03735(3) 0.02287(16) Uani 1 1 d .
Cl5 Cl -0.00926(6) -0.11807(6) 0.12159(3) 0.02156(15) Uani 1 1 d .
Cl6 Cl 0.21344(6) -0.13154(6) -0.03407(3) 0.02218(15) Uani 1 1 d .
C1 C 0.2063(3) 0.2123(3) 0.07380(15) 0.0267(7) Uani 1 1 d .
C2 C 0.1813(3) -0.2255(2) 0.07623(13) 0.0220(6) Uani 1 1 d .
C3 C -0.1977(3) 0.0147(2) 0.13936(13) 0.0199(6) Uani 1 1 d .
C4 C -0.5181(3) 0.1122(3) 0.04361(17) 0.0397(10) Uani 1 1 d .
H4A H -0.4913 0.1752 0.0393 0.060 Uiso 1 1 calc R
H4B H -0.5925 0.1134 0.0398 0.060 Uiso 1 1 calc R
H4C H -0.4900 0.0716 0.0165 0.060 Uiso 1 1 calc R
C5 C -0.4873(3) 0.0753(3) 0.09878(15) 0.0271(7) Uani 1 1 d .
C6 C -0.5204(3) -0.0174(3) 0.11246(16) 0.0299(8) Uani 1 1 d .
H6A H -0.5496 -0.0539 0.0848 0.036 Uiso 1 1 calc R
C7 C -0.3058(3) 0.2502(3) 0.15098(15) 0.0303(8) Uani 1 1 d .
H7A H -0.2467 0.2184 0.1355 0.036 Uiso 1 1 calc R
H7B H -0.2933 0.3180 0.1504 0.036 Uiso 1 1 calc R
C8 C -0.4043(3) 0.2266(3) 0.11914(15) 0.0289(7) Uani 1 1 d .
H8A H -0.4592 0.2704 0.1283 0.035 Uiso 1 1 calc R
H8B H -0.3923 0.2317 0.0808 0.035 Uiso 1 1 calc R
C9 C -0.2815(3) 0.2642(2) 0.24816(15) 0.0246(7) Uani 1 1 d .
C10 C -0.3001(3) 0.2354(3) 0.30186(15) 0.0287(7) Uani 1 1 d .
H10A H -0.2821 0.2775 0.3294 0.034 Uiso 1 1 calc R
C11 C -0.3421(3) 0.1510(3) 0.31626(14) 0.0271(7) Uani 1 1 d .
C12 C -0.5135(3) -0.0579(3) 0.16221(16) 0.0269(7) Uani 1 1 d .
C13 C -0.2145(3) 0.3497(3) 0.23989(19) 0.0384(9) Uani 1 1 d .
H13A H -0.2083 0.3614 0.2020 0.058 Uiso 1 1 calc R
H13B H -0.1467 0.3388 0.2558 0.058 Uiso 1 1 calc R
H13C H -0.2455 0.4037 0.2567 0.058 Uiso 1 1 calc R
C14 C -0.5554(4) -0.1558(3) 0.1718(2) 0.0438(11) Uani 1 1 d .
H14A H -0.5436 -0.1729 0.2089 0.066 Uiso 1 1 calc R
H14B H -0.5207 -0.2002 0.1491 0.066 Uiso 1 1 calc R
H14C H -0.6286 -0.1568 0.1635 0.066 Uiso 1 1 calc R
C15 C -0.3655(4) 0.1314(4) 0.37440(16) 0.0417(10) Uani 1 1 d .
H15A H -0.3950 0.0692 0.3775 0.063 Uiso 1 1 calc R
H15B H -0.4140 0.1776 0.3870 0.063 Uiso 1 1 calc R
H15C H -0.3024 0.1348 0.3958 0.063 Uiso 1 1 calc R
C16 C 0.3698(3) -0.4297(2) -0.00553(13) 0.0230(6) Uani 1 1 d .
C17 C 0.2538(3) -0.4546(3) 0.21831(14) 0.0271(7) Uani 1 1 d .
C18 C 0.4574(3) -0.3738(3) 0.00751(14) 0.0268(7) Uani 1 1 d .
H18A H 0.4975 -0.3537 -0.0210 0.032 Uiso 1 1 calc R
C19 C 0.1705(3) -0.5091(3) 0.20436(16) 0.0321(8) Uani 1 1 d .
H19A H 0.1360 -0.5377 0.2326 0.038 Uiso 1 1 calc R
C20 C 0.1301(3) -0.5274(3) 0.15141(15) 0.0258(7) Uani 1 1 d .
C21 C 0.2150(3) -0.5199(3) 0.01515(16) 0.0345(9) Uani 1 1 d .
H21A H 0.2386 -0.5851 0.0162 0.041 Uiso 1 1 calc R
H21B H 0.1897 -0.5061 -0.0212 0.041 Uiso 1 1 calc R
C22 C 0.1294(3) -0.5058(3) 0.05455(16) 0.0332(9) Uani 1 1 d .
H22A H 0.0895 -0.4498 0.0449 0.040 Uiso 1 1 calc R
H22B H 0.0829 -0.5599 0.0535 0.040 Uiso 1 1 calc R
C23 C 0.4889(3) -0.3462(2) 0.05842(15) 0.0242(7) Uani 1 1 d .
C24 C 0.5843(3) -0.2855(3) 0.06703(17) 0.0334(8) Uani 1 1 d .
H24A H 0.5947 -0.2734 0.1049 0.050 Uiso 1 1 calc R
H24B H 0.5751 -0.2266 0.0482 0.050 Uiso 1 1 calc R
H24C H 0.6438 -0.3180 0.0535 0.050 Uiso 1 1 calc R
C25 C 0.3551(3) -0.4591(3) -0.06412(15) 0.0328(8) Uani 1 1 d .
H25A H 0.2932 -0.4967 -0.0681 0.049 Uiso 1 1 calc R
H25B H 0.4140 -0.4955 -0.0750 0.049 Uiso 1 1 calc R
H25C H 0.3487 -0.4036 -0.0864 0.049 Uiso 1 1 calc R
C26 C 0.2828(3) -0.4370(3) 0.27659(15) 0.0386(9) Uani 1 1 d .
H26A H 0.3430 -0.3969 0.2788 0.058 Uiso 1 1 calc R
H26B H 0.2979 -0.4962 0.2941 0.058 Uiso 1 1 calc R
H26C H 0.2260 -0.4066 0.2940 0.058 Uiso 1 1 calc R
C27 C 0.0331(3) -0.5862(4) 0.1478(2) 0.0447(11) Uani 1 1 d .
H27A H 0.0121 -0.5939 0.1107 0.067 Uiso 1 1 calc R
H27B H -0.0212 -0.5552 0.1669 0.067 Uiso 1 1 calc R
H27C H 0.0464 -0.6473 0.1636 0.067 Uiso 1 1 calc R
C28 C -0.6013(3) 0.2350(3) 0.25140(16) 0.0314(8) Uani 1 1 d .
C29 C 0.5444(4) -0.4943(3) 0.2222(2) 0.0413(10) Uani 1 1 d .
C30 C 0.5643(4) -0.3943(3) 0.2329(2) 0.0468(11) Uani 1 1 d .
C31 C -0.6800(4) 0.2987(3) 0.27280(19) 0.0441(10) Uiso 1 1 d .
O1 O -0.47269(19) -0.01826(17) 0.20529(10) 0.0252(5) Uani 1 1 d .
O2 O -0.3659(2) 0.08215(18) 0.28353(10) 0.0278(5) Uani 1 1 d .
O3 O 0.44227(18) -0.36931(17) 0.10244(10) 0.0236(5) Uani 1 1 d .
O4 O 0.31388(19) -0.41201(17) 0.18416(10) 0.0248(5) Uani 1 1 d .
O6 O 0.38728(19) -0.57690(17) 0.11812(11) 0.0277(5) Uani 1 1 d .
H6B H 0.4302 -0.5756 0.1429 0.042 Uiso 1 1 d .
H06 H 0.3413 -0.6217 0.1101 0.045(14) Uiso 1 1 d .
N1 N 0.2610(3) 0.2683(3) 0.09215(16) 0.0417(9) Uani 1 1 d .
N2 N 0.2284(2) -0.2882(2) 0.09359(13) 0.0268(6) Uani 1 1 d .
N3 N -0.2520(2) 0.0254(2) 0.17487(12) 0.0231(6) Uani 1 1 d .
N4 N -0.3206(2) 0.2177(2) 0.20668(12) 0.0225(6) Uani 1 1 d .
N5 N -0.4347(2) 0.1286(2) 0.13287(12) 0.0227(6) Uani 1 1 d .
N6 N 0.1750(2) -0.4950(2) 0.10887(12) 0.0234(6) Uani 1 1 d .
N7 N 0.3020(2) -0.4558(2) 0.02979(11) 0.0222(6) Uani 1 1 d .
N8 N 0.5275(4) -0.5713(4) 0.2127(2) 0.0727(16) Uani 1 1 d .
N9 N -0.5424(3) 0.1847(2) 0.23480(16) 0.0376(8) Uani 1 1 d .

loop_
_atom_site_aniso_label
_atom_site_aniso_U_11
_atom_site_aniso_U_22
_atom_site_aniso_U_33
_atom_site_aniso_U_23
_atom_site_aniso_U_13
_atom_site_aniso_U_12
Nb1 0.01374(12) 0.01585(13) 0.01658(13) -0.00093(9) -0.00069(9) -0.00185(9)
Nb2 0.01357(12) 0.01532(13) 0.01494(13) 0.00068(9) 0.00003(9) 0.00113(9)
Nb3 0.01295(12) 0.01694(13) 0.01430(13) 0.00047(9) 0.00169(9) 0.00053(9)
Mn1 0.0196(2) 0.0181(2) 0.0184(2) -0.00100(18) 0.00103(17) -0.00006(17)
Mn2 0.0184(2) 0.0189(2) 0.0161(2) 0.00079(18) -0.00058(17) -0.00082(17)
Cl1 0.0238(4) 0.0242(4) 0.0177(3) -0.0050(3) 0.0007(3) -0.0013(3)
Cl2 0.0179(3) 0.0243(4) 0.0219(4) -0.0005(3) -0.0059(3) 0.0002(3)
Cl3 0.0260(4) 0.0153(3) 0.0265(4) 0.0008(3) -0.0033(3) -0.0009(3)
Cl4 0.0171(3) 0.0268(4) 0.0249(4) -0.0002(3) 0.0037(3) -0.0070(3)
Cl5 0.0223(4) 0.0243(4) 0.0183(3) 0.0054(3) 0.0033(3) 0.0037(3)
Cl6 0.0192(3) 0.0267(4) 0.0208(4) 0.0022(3) 0.0042(3) 0.0077(3)
C1 0.0239(16) 0.0238(16) 0.0321(19) -0.0048(14) -0.0035(13) -0.0032(13)
C2 0.0241(15) 0.0206(15) 0.0213(15) 0.0001(12) -0.0008(12) 0.0006(12)
C3 0.0203(15) 0.0201(14) 0.0195(15) 0.0028(12) 0.0028(11) 0.0027(11)
C4 0.038(2) 0.052(3) 0.028(2) 0.0001(18) -0.0141(16) 0.0064(18)
C5 0.0227(16) 0.0331(18) 0.0251(17) -0.0040(14) -0.0044(13) 0.0070(13)
C6 0.0229(17) 0.0360(19) 0.0304(19) -0.0126(15) -0.0059(14) -0.0015(14)
C7 0.037(2) 0.0234(17) 0.0310(19) 0.0024(14) 0.0068(15) -0.0025(14)
C8 0.037(2) 0.0246(17) 0.0252(17) 0.0046(14) -0.0009(14) 0.0061(14)
C9 0.0200(15) 0.0226(16) 0.0311(18) -0.0070(13) 0.0001(13) 0.0016(12)
C10 0.0264(17) 0.0327(19) 0.0270(18) -0.0129(15) -0.0007(13) 0.0015(14)
C11 0.0263(17) 0.0346(19) 0.0203(16) -0.0030(14) 0.0005(13) 0.0084(14)
C12 0.0166(15) 0.0263(17) 0.038(2) -0.0115(15) 0.0070(13) -0.0035(12)
C13 0.035(2) 0.032(2) 0.049(3) -0.0118(18) 0.0053(18) -0.0089(16)
C14 0.047(2) 0.036(2) 0.049(3) -0.0140(19) 0.012(2) -0.0177(19)
C15 0.051(3) 0.053(3) 0.0211(19) -0.0043(18) 0.0014(17) 0.002(2)
C16 0.0288(17) 0.0224(15) 0.0177(15) 0.0030(12) 0.0013(12) 0.0033(12)
C17 0.0299(18) 0.0303(18) 0.0214(16) 0.0046(14) 0.0052(13) 0.0108(14)
C18 0.0280(17) 0.0285(17) 0.0240(17) 0.0060(14) 0.0048(13) -0.0014(14)
C19 0.0314(19) 0.039(2) 0.0261(19) 0.0064(15) 0.0080(15) 0.0013(15)
C20 0.0201(15) 0.0255(16) 0.0321(19) 0.0005(14) 0.0067(13) 0.0029(13)
C21 0.038(2) 0.040(2) 0.0256(19) -0.0054(16) -0.0006(15) -0.0140(17)
C22 0.0271(18) 0.046(2) 0.0263(19) -0.0011(16) -0.0042(14) -0.0115(15)
C23 0.0226(15) 0.0212(15) 0.0290(17) 0.0038(13) 0.0019(13) 0.0003(12)
C24 0.0281(18) 0.034(2) 0.039(2) 0.0021(16) 0.0053(15) -0.0097(15)
C25 0.041(2) 0.037(2) 0.0207(17) -0.0006(15) 0.0031(15) -0.0009(17)
C26 0.040(2) 0.056(3) 0.0202(18) 0.0021(17) 0.0005(15) 0.0053(19)
C27 0.030(2) 0.053(3) 0.051(3) 0.001(2) 0.0113(19) -0.0142(19)
C28 0.0286(18) 0.0301(19) 0.035(2) 0.0009(16) 0.0027(15) -0.0021(14)
C29 0.034(2) 0.048(3) 0.041(2) 0.0003(19) -0.0106(18) 0.0012(18)
C30 0.049(3) 0.043(3) 0.048(3) 0.006(2) -0.009(2) -0.015(2)
O1 0.0251(12) 0.0232(12) 0.0276(13) -0.0024(10) 0.0044(10) -0.0040(9)
O2 0.0359(14) 0.0272(12) 0.0203(12) -0.0009(10) 0.0020(10) 0.0010(10)
O3 0.0226(11) 0.0251(12) 0.0232(12) -0.0001(10) -0.0005(9) -0.0047(9)
O4 0.0289(13) 0.0274(12) 0.0180(11) 0.0015(9) -0.0005(9) 0.0005(10)
O6 0.0245(12) 0.0222(12) 0.0363(14) -0.0011(10) -0.0045(10) -0.0031(10)
N1 0.0369(19) 0.0311(18) 0.056(2) -0.0066(16) -0.0122(17) -0.0065(14)
N2 0.0287(15) 0.0222(14) 0.0295(16) 0.0013(12) -0.0016(12) 0.0043(11)
N3 0.0219(13) 0.0261(14) 0.0216(14) 0.0031(11) 0.0040(10) 0.0047(11)
N4 0.0250(14) 0.0189(13) 0.0237(14) -0.0013(11) 0.0025(11) -0.0005(10)
N5 0.0210(13) 0.0241(14) 0.0229(14) 0.0020(11) 0.0003(10) 0.0030(10)
N6 0.0211(14) 0.0258(14) 0.0232(14) 0.0014(11) -0.0005(11) -0.0027(10)
N7 0.0249(14) 0.0219(13) 0.0197(13) -0.0005(11) -0.0015(10) -0.0035(11)
N8 0.072(3) 0.052(3) 0.092(4) -0.009(3) -0.042(3) 0.008(2)
N9 0.0297(17) 0.0335(18) 0.050(2) -0.0016(16) 0.0096(15) 0.0035(14)

loop_
_atom_type_symbol
_atom_type_description
_atom_type_scat_dispersion_real
_atom_type_scat_dispersion_imag
_atom_type_scat_source
C C 0.0033 0.0016 'International Tables Vol C Tables 4.2.6.8 and 6.1.1.4'
H H 0.0000 0.0000 'International Tables Vol C Tables 4.2.6.8 and 6.1.1.4'
N N 0.0061 0.0033 'International Tables Vol C Tables 4.2.6.8 and 6.1.1.4'
O O 0.0106 0.0060 'International Tables Vol C Tables 4.2.6.8 and 6.1.1.4'
Cl Cl 0.1484 0.1585 'International Tables Vol C Tables 4.2.6.8 and 6.1.1.4'
Mn Mn 0.3368 0.7283 'International Tables Vol C Tables 4.2.6.8 and 6.1.1.4'
Nb Nb -2.0727 0.6215 'International Tables Vol C Tables 4.2.6.8 and 6.1.1.4'

loop_
_geom_angle_atom_site_label_1
_geom_angle_atom_site_label_2
_geom_angle_atom_site_label_3
_geom_angle
_geom_angle_site_symmetry_1
_geom_angle_site_symmetry_3
C1 Nb1 Cl2 81.93(10) . .
C1 Nb1 Cl4 81.87(10) . .
Cl2 Nb1 Cl4 89.13(3) . .
C1 Nb1 Cl1 81.58(10) . .
Cl2 Nb1 Cl1 89.22(3) . .
Cl4 Nb1 Cl1 163.44(3) . .
C1 Nb1 Cl3 81.52(10) . .
Cl2 Nb1 Cl3 163.46(3) . .
Cl4 Nb1 Cl3 88.78(3) . .
Cl1 Nb1 Cl3 88.12(3) . .
C1 Nb1 Nb2 135.23(9) . 3
Cl2 Nb1 Nb2 142.83(2) . 3
Cl4 Nb1 Nb2 95.57(3) . 3
Cl1 Nb1 Nb2 95.68(3) . 3
Cl3 Nb1 Nb2 53.71(2) . 3
C1 Nb1 Nb3 135.19(10) . .
Cl2 Nb1 Nb3 95.48(3) . .
Cl4 Nb1 Nb3 142.94(2) . .
Cl1 Nb1 Nb3 53.61(2) . .
Cl3 Nb1 Nb3 96.06(3) . .
Nb2 Nb1 Nb3 59.951(18) 3 .
C1 Nb1 Nb3 135.29(10) . 3
Cl2 Nb1 Nb3 95.78(3) . 3
Cl4 Nb1 Nb3 53.42(2) . 3
Cl1 Nb1 Nb3 143.12(2) . 3
Cl3 Nb1 Nb3 96.13(3) . 3
Nb2 Nb1 Nb3 59.645(14) 3 3
Nb3 Nb1 Nb3 89.522(15) . 3
C1 Nb1 Nb2 135.18(9) . .
Cl2 Nb1 Nb2 53.24(2) . .
Cl4 Nb1 Nb2 96.01(2) . .
Cl1 Nb1 Nb2 96.18(2) . .
Cl3 Nb1 Nb2 143.30(2) . .
Nb2 Nb1 Nb2 89.591(10) 3 .
Nb3 Nb1 Nb2 59.545(11) . .
Nb3 Nb1 Nb2 59.833(13) 3 .
C2 Nb2 Cl2 82.12(9) . .
C2 Nb2 Cl6 80.78(9) . .
Cl2 Nb2 Cl6 88.00(3) . .
C2 Nb2 Cl5 82.01(9) . .
Cl2 Nb2 Cl5 88.62(3) . .
Cl6 Nb2 Cl5 162.76(3) . .
C2 Nb2 Cl3 80.63(9) . 3
Cl2 Nb2 Cl3 162.75(3) . 3
Cl6 Nb2 Cl3 89.13(3) . 3
Cl5 Nb2 Cl3 89.10(3) . 3
C2 Nb2 Nb3 135.68(9) . .
Cl2 Nb2 Nb3 95.88(3) . .
Cl6 Nb2 Nb3 143.54(2) . .
Cl5 Nb2 Nb3 53.67(2) . .
Cl3 Nb2 Nb3 96.51(3) 3 .
C2 Nb2 Nb3 134.39(9) . 3
Cl2 Nb2 Nb3 95.87(3) . 3
Cl6 Nb2 Nb3 53.62(2) . 3
Cl5 Nb2 Nb3 143.60(2) . 3
Cl3 Nb2 Nb3 96.09(3) 3 3
Nb3 Nb2 Nb3 89.930(15) . 3
C2 Nb2 Nb1 134.25(8) . 3
Cl2 Nb2 Nb1 143.62(2) . 3
Cl6 Nb2 Nb1 96.47(3) . 3
Cl5 Nb2 Nb1 96.27(3) . 3
Cl3 Nb2 Nb1 53.62(2) 3 3
Nb3 Nb2 Nb1 60.236(18) . 3
Nb3 Nb2 Nb1 60.071(15) 3 3
C2 Nb2 Nb1 135.33(8) . .
Cl2 Nb2 Nb1 53.22(2) . .
Cl6 Nb2 Nb1 95.42(2) . .
Cl5 Nb2 Nb1 96.06(2) . .
Cl3 Nb2 Nb1 144.03(2) 3 .
Nb3 Nb2 Nb1 60.109(14) . .
Nb3 Nb2 Nb1 59.977(13) 3 .
Nb1 Nb2 Nb1 90.409(10) 3 .
C3 Nb3 Cl5 81.72(8) . .
C3 Nb3 Cl4 81.68(9) . 3
Cl5 Nb3 Cl4 88.58(3) . 3
C3 Nb3 Cl6 81.14(8) . 3
Cl5 Nb3 Cl6 162.84(3) . 3
Cl4 Nb3 Cl6 88.23(4) 3 3
C3 Nb3 Cl1 80.91(9) . .
Cl5 Nb3 Cl1 89.29(4) . .
Cl4 Nb3 Cl1 162.58(3) 3 .
Cl6 Nb3 Cl1 88.73(3) 3 .
C3 Nb3 Nb2 135.42(8) . .
Cl5 Nb3 Nb2 53.70(2) . .
Cl4 Nb3 Nb2 95.95(3) 3 .
Cl6 Nb3 Nb2 143.44(2) 3 .
Cl1 Nb3 Nb2 96.70(3) . .
C3 Nb3 Nb2 134.51(8) . 3
Cl5 Nb3 Nb2 143.77(2) . 3
Cl4 Nb3 Nb2 96.31(3) 3 3
Cl6 Nb3 Nb2 53.39(2) 3 3
Cl1 Nb3 Nb2 95.61(3) . 3
Nb2 Nb3 Nb2 90.070(15) . 3
C3 Nb3 Nb1 134.39(9) . .
Cl5 Nb3 Nb1 96.26(3) . .
Cl4 Nb3 Nb1 143.93(2) 3 .
Cl6 Nb3 Nb1 96.23(3) 3 .
Cl1 Nb3 Nb1 53.48(2) . .
Nb2 Nb3 Nb1 60.35(2) . .
Nb2 Nb3 Nb1 59.978(12) 3 .
C3 Nb3 Nb1 135.13(9) . 3
Cl5 Nb3 Nb1 96.20(3) . 3
Cl4 Nb3 Nb1 53.45(2) 3 3
Cl6 Nb3 Nb1 95.42(3) 3 3
Cl1 Nb3 Nb1 143.95(2) . 3
Nb2 Nb3 Nb1 60.119(12) . 3
Nb2 Nb3 Nb1 60.19(2) 3 3
Nb1 Nb3 Nb1 90.478(15) . 3
O1 Mn1 O2 92.51(11) . .
O1 Mn1 N4 176.01(12) . .
O2 Mn1 N4 91.30(12) . .
O1 Mn1 N5 92.32(12) . .
O2 Mn1 N5 171.88(12) . .
N4 Mn1 N5 83.77(12) . .
O1 Mn1 N3 92.28(11) . .
O2 Mn1 N3 99.44(11) . .
N4 Mn1 N3 88.27(11) . .
N5 Mn1 N3 86.88(11) . .
O1 Mn1 N9 92.47(12) . .
O2 Mn1 N9 85.83(12) . .
N4 Mn1 N9 86.62(12) . .
N5 Mn1 N9 87.44(13) . .
N3 Mn1 N9 172.74(12) . .
O3 Mn2 O4 90.87(11) . .
O3 Mn2 N7 92.36(11) . .
O4 Mn2 N7 174.68(11) . .
O3 Mn2 N6 175.34(12) . .
O4 Mn2 N6 92.69(12) . .
N7 Mn2 N6 83.87(12) . .
O3 Mn2 N2 91.53(11) . .
O4 Mn2 N2 93.39(11) . .
N7 Mn2 N2 90.75(12) . .
N6 Mn2 N2 91.25(12) . .
O3 Mn2 O6 90.75(10) . .
O4 Mn2 O6 89.53(10) . .
N7 Mn2 O6 86.21(11) . .
N6 Mn2 O6 86.29(11) . .
N2 Mn2 O6 176.27(10) . .
Nb1 Cl1 Nb3 72.91(3) . .
Nb1 Cl2 Nb2 73.54(3) . .
Nb1 Cl3 Nb2 72.67(3) . 3
Nb3 Cl4 Nb1 73.13(3) 3 .
Nb3 Cl5 Nb2 72.63(3) . .
Nb2 Cl6 Nb3 72.99(3) . 3
N1 C1 Nb1 178.6(4) . .
N2 C2 Nb2 176.3(3) . .
N3 C3 Nb3 175.1(3) . .
N5 C5 C6 122.0(3) . .
N5 C5 C4 120.5(4) . .
C6 C5 C4 117.5(3) . .
C12 C6 C5 126.2(3) . .
N4 C7 C8 107.1(3) . .
N5 C8 C7 107.9(3) . .
N4 C9 C10 121.5(3) . .
N4 C9 C13 120.5(3) . .
C10 C9 C13 118.0(3) . .
C11 C10 C9 125.1(3) . .
O2 C11 C10 125.6(3) . .
O2 C11 C15 114.2(4) . .
C10 C11 C15 120.2(3) . .
O1 C12 C6 125.3(3) . .
O1 C12 C14 113.8(4) . .
C6 C12 C14 120.9(3) . .
N7 C16 C18 123.4(3) . .
N7 C16 C25 119.6(3) . .
C18 C16 C25 117.0(3) . .
O4 C17 C19 124.9(3) . .
O4 C17 C26 114.2(3) . .
C19 C17 C26 120.9(3) . .
C23 C18 C16 126.0(3) . .
C17 C19 C20 127.3(4) . .
N6 C20 C19 121.7(3) . .
N6 C20 C27 122.3(4) . .
C19 C20 C27 116.1(3) . .
N7 C21 C22 108.8(3) . .
N6 C22 C21 109.1(3) . .
O3 C23 C18 124.6(3) . .
O3 C23 C24 114.5(3) . .
C18 C23 C24 120.9(3) . .
N9 C28 C31 178.6(4) . .
N8 C29 C30 178.1(5) . .
C12 O1 Mn1 126.7(2) . .
C11 O2 Mn1 125.0(2) . .
C23 O3 Mn2 126.9(2) . .
C17 O4 Mn2 126.0(2) . .
C2 N2 Mn2 165.7(3) . .
C3 N3 Mn1 148.6(3) . .
C9 N4 C7 121.6(3) . .
C9 N4 Mn1 126.8(2) . .
C7 N4 Mn1 111.5(2) . .
C5 N5 C8 121.7(3) . .
C5 N5 Mn1 126.3(3) . .
C8 N5 Mn1 111.8(2) . .
C20 N6 C22 122.2(3) . .
C20 N6 Mn2 126.1(3) . .
C22 N6 Mn2 111.7(2) . .
C16 N7 C21 121.6(3) . .
C16 N7 Mn2 125.6(2) . .
C21 N7 Mn2 112.5(2) . .
C28 N9 Mn1 169.6(3) . .

loop_
_geom_bond_atom_site_label_1
_geom_bond_atom_site_label_2
_geom_bond_distance
_geom_bond_site_symmetry_2
Nb1 C1 2.292(3) .
Nb1 Cl2 2.4557(9) .
Nb1 Cl4 2.4634(9) .
Nb1 Cl1 2.4665(10) .
Nb1 Cl3 2.4720(9) .
Nb1 Nb2 2.9309(7) 3
Nb1 Nb3 2.9336(7) .
Nb1 Nb3 2.9343(7) 3
Nb1 Nb2 2.9406(9) .
Nb2 C2 2.284(3) .
Nb2 Cl2 2.4565(9) .
Nb2 Cl6 2.4594(9) .
Nb2 Cl5 2.4630(10) .
Nb2 Cl3 2.4747(9) 3
Nb2 Nb3 2.9169(7) .
Nb2 Nb3 2.9300(7) 3
Nb2 Nb1 2.9309(7) 3
Nb3 C3 2.280(3) .
Nb3 Cl5 2.4623(9) .
Nb3 Cl4 2.4623(9) 3
Nb3 Cl6 2.4668(9) 3
Nb3 Cl1 2.4706(9) .
Nb3 Nb2 2.9300(7) 3
Nb3 Nb1 2.9343(7) 3
Mn1 O1 1.894(2) .
Mn1 O2 1.905(3) .
Mn1 N4 1.972(3) .
Mn1 N5 1.979(3) .
Mn1 N3 2.277(3) .
Mn1 N9 2.369(3) .
Mn2 O3 1.904(2) .
Mn2 O4 1.905(2) .
Mn2 N7 1.976(3) .
Mn2 N6 1.976(3) .
Mn2 N2 2.249(3) .
Mn2 O6 2.348(3) .
Cl3 Nb2 2.4747(9) 3
Cl4 Nb3 2.4623(9) 3
Cl6 Nb3 2.4668(9) 3
C1 N1 1.145(5) .
C2 N2 1.149(4) .
C3 N3 1.147(4) .
C4 C5 1.508(5) .
C5 N5 1.308(5) .
C5 C6 1.420(5) .
C6 C12 1.361(6) .
C7 N4 1.472(5) .
C7 C8 1.514(5) .
C8 N5 1.480(5) .
C9 N4 1.311(4) .
C9 C10 1.418(5) .
C9 C13 1.501(5) .
C10 C11 1.359(5) .
C11 O2 1.298(4) .
C11 C15 1.506(5) .
C12 O1 1.305(4) .
C12 C14 1.504(5) .
C16 N7 1.305(4) .
C16 C18 1.407(5) .
C16 C25 1.518(5) .
C17 O4 1.307(4) .
C17 C19 1.358(6) .
C17 C26 1.504(5) .
C18 C23 1.373(5) .
C19 C20 1.424(6) .
C20 N6 1.299(5) .
C20 C27 1.500(5) .
C21 N7 1.477(5) .
C21 C22 1.504(6) .
C22 N6 1.464(5) .
C23 O3 1.300(4) .
C23 C24 1.507(5) .
C28 N9 1.124(5) .
C28 C31 1.463(6) .
C29 N8 1.132(6) .
C29 C30 1.458(6) .
